data_2015410
loop_
_publ_author_name
'Levason, William'
'Reid, Gillian'
'Webster, Michael'

_publ_section_title
;
 1,2-Bis(diphenylphosphino)benzene and two related mono-methiodides,
 [<i>o</i>-C~6~H~4~(P<i>R</i>~2~)(P<i>R</i>~2~Me)]I (<i>R</i> = Ph or
 Me)
;
_journal_coeditor_code FA3012
_journal_issue 7
_journal_name_full 'Acta Crystallographica Section C'
_journal_page_first o438
_journal_page_last o440
_journal_paper_doi 10.1107/S0108270106015915
_journal_volume 62
_journal_year 2006
_chemical_formula_iupac 'C30 H24 P2'
_chemical_formula_moiety 'C30 H24 P2'
_chemical_formula_sum 'C30 H24 P2'
_chemical_formula_weight 446.43
_chemical_name_common o-phenylenebis(diphenylphosphine)
_chemical_name_systematic
;
1,2-bis(diphenylphosphino)benzene
;
_space_group_IT_number 2
_symmetry_cell_setting triclinic
_symmetry_space_group_name_Hall '-P 1'
_symmetry_space_group_name_H-M 'P -1'
_atom_sites_solution_hydrogens geom
_atom_sites_solution_primary direct
_atom_sites_solution_secondary difmap
_audit_creation_method 'SHELXL-97 + hand edit'
_cell_angle_alpha 109.846(5)
_cell_angle_beta 99.918(5)
_cell_angle_gamma 98.330(15)
_cell_formula_units_Z 2
_cell_length_a 8.1930(15)
_cell_length_b 12.442(2)
_cell_length_c 12.584(3)
_cell_measurement_reflns_used 19324
_cell_measurement_temperature 120(2)
_cell_measurement_theta_max 27.48
_cell_measurement_theta_min 2.91
_cell_volume 1159.6(4)
_computing_cell_refinement 'COLLECT and DENZO'
_computing_data_collection 'COLLECT (Hooft, 1998) and DENZO (Otwinowski & Minor, 1997)'
_computing_data_reduction 'COLLECT and DENZO'
_computing_molecular_graphics 'ORTEPII (Johnson, 1976)'
_computing_structure_refinement 'SHELXL97 (Sheldrick, 1997)'
_computing_structure_solution 'SHELXS97 (Sheldrick, 1997)'
_diffrn_ambient_temperature 120(2)
_diffrn_measured_fraction_theta_full 0.962
_diffrn_measured_fraction_theta_max 0.962
_diffrn_measurement_device_type 'Nonius KappaCCD area-detector'
_diffrn_measurement_method '\f and \w scans'
_diffrn_radiation_monochromator graphite
_diffrn_radiation_source 'Nonius rotating anode'
_diffrn_radiation_type MoK\a
_diffrn_radiation_wavelength 0.71073
_diffrn_reflns_av_R_equivalents 0.1317
_diffrn_reflns_av_sigmaI/netI 0.1802
_diffrn_reflns_limit_h_max 10
_diffrn_reflns_limit_h_min -10
_diffrn_reflns_limit_k_max 16
_diffrn_reflns_limit_k_min -16
_diffrn_reflns_limit_l_max 16
_diffrn_reflns_limit_l_min -16
_diffrn_reflns_number 15781
_diffrn_reflns_theta_full 27.51
_diffrn_reflns_theta_max 27.51
_diffrn_reflns_theta_min 2.95
_diffrn_standards_decay_% 0
_diffrn_standards_number 0
_exptl_absorpt_coefficient_mu 0.204
_exptl_absorpt_correction_T_max 0.985
_exptl_absorpt_correction_T_min 0.892
_exptl_absorpt_correction_type multi-scan
_exptl_absorpt_process_details '(SORTAV; Blessing, 1997)'
_exptl_crystal_colour colourless
_exptl_crystal_density_diffrn 1.279
_exptl_crystal_density_method 'not measured'
_exptl_crystal_description block
_exptl_crystal_F_000 468
_exptl_crystal_size_max 0.12
_exptl_crystal_size_mid 0.10
_exptl_crystal_size_min 0.06
_refine_diff_density_max 0.535
_refine_diff_density_min -0.327
_refine_ls_extinction_method none
_refine_ls_goodness_of_fit_ref 0.925
_refine_ls_hydrogen_treatment constr
_refine_ls_matrix_type full
_refine_ls_number_parameters 290
_refine_ls_number_reflns 5122
_refine_ls_number_restraints 0
_refine_ls_restrained_S_all 0.925
_refine_ls_R_factor_all 0.1566
_refine_ls_R_factor_gt 0.0563
_refine_ls_shift/su_max 0.001
_refine_ls_shift/su_mean 0.000
_refine_ls_structure_factor_coef Fsqd
_refine_ls_weighting_details 'w=1/[\s^2^(Fo^2^)+(0.0398P)^2^] where P=(Fo^2^+2Fc^2^)/3'
_refine_ls_weighting_scheme calc
_refine_ls_wR_factor_gt 0.1017
_refine_ls_wR_factor_ref 0.1319
_reflns_number_gt 2565
_reflns_number_total 5122
_reflns_threshold_expression I>2\s(I)
_cod_data_source_file fa3012.cif
_cod_data_source_block I
_cod_database_code 2015410

loop_
_symmetry_equiv_pos_as_xyz
'x, y, z'
'-x, -y, -z'

loop_
_atom_site_type_symbol
_atom_site_label
_atom_site_fract_x
_atom_site_fract_y
_atom_site_fract_z
_atom_site_U_iso_or_equiv
_atom_site_adp_type
_atom_site_calc_flag
_atom_site_refinement_flags
_atom_site_occupancy
P P1 0.09646(10) 0.23706(7) 0.30948(7) 0.0236(2) Uani d . 1
P P2 -0.13684(10) -0.00554(7) 0.13258(7) 0.0268(2) Uani d . 1
C C1 -0.1175(3) 0.1934(2) 0.3309(2) 0.0202(7) Uani d . 1
C C2 -0.2208(4) 0.0838(2) 0.2523(2) 0.0221(7) Uani d . 1
C C3 -0.3839(4) 0.0516(3) 0.2645(3) 0.0261(7) Uani d . 1
H H3 -0.4527 -0.0226 0.2139 0.0307(18) Uiso calc R 1
C C4 -0.4490(4) 0.1255(3) 0.3493(3) 0.0270(8) Uani d . 1
H H4 -0.5623 0.1027 0.3543 0.0307(18) Uiso calc R 1
C C5 -0.3474(4) 0.2330(3) 0.4268(2) 0.0243(7) Uani d . 1
H H5 -0.3907 0.2844 0.4846 0.0307(18) Uiso calc R 1
C C6 -0.1820(4) 0.2634(2) 0.4181(2) 0.0230(7) Uani d . 1
H H6 -0.1105 0.3345 0.4736 0.0307(18) Uiso calc R 1
C C7 0.2186(3) 0.3115(3) 0.4613(2) 0.0224(7) Uani d . 1
C C8 0.2469(4) 0.2409(3) 0.5256(3) 0.0272(7) Uani d . 1
H H8 0.1923 0.1602 0.4930 0.0307(18) Uiso calc R 1
C C9 0.3531(4) 0.2868(3) 0.6358(3) 0.0327(8) Uani d . 1
H H9 0.3706 0.2377 0.6785 0.0307(18) Uiso calc R 1
C C10 0.4340(4) 0.4038(3) 0.6841(3) 0.0329(8) Uani d . 1
H H10 0.5086 0.4350 0.7593 0.0307(18) Uiso calc R 1
C C11 0.4059(4) 0.4748(3) 0.6227(3) 0.0317(8) Uani d . 1
H H11 0.4596 0.5556 0.6565 0.0307(18) Uiso calc R 1
C C12 0.2997(4) 0.4293(3) 0.5117(3) 0.0266(7) Uani d . 1
H H12 0.2823 0.4791 0.4699 0.0307(18) Uiso calc R 1
C C13 0.0741(3) 0.3568(2) 0.2578(2) 0.0217(7) Uani d . 1
C C14 0.1414(4) 0.3541(3) 0.1622(3) 0.0299(8) Uani d . 1
H H14 0.1947 0.2924 0.1283 0.0307(18) Uiso calc R 1
C C15 0.1312(4) 0.4405(3) 0.1164(3) 0.0346(8) Uani d . 1
H H15 0.1755 0.4366 0.0506 0.0307(18) Uiso calc R 1
C C16 0.0572(4) 0.5320(3) 0.1659(3) 0.0312(8) Uani d . 1
H H16 0.0528 0.5918 0.1352 0.0307(18) Uiso calc R 1
C C17 -0.0109(4) 0.5367(3) 0.2603(3) 0.0300(8) Uani d . 1
H H17 -0.0623 0.5995 0.2945 0.0307(18) Uiso calc R 1
C C18 -0.0034(4) 0.4487(3) 0.3048(3) 0.0274(8) Uani d . 1
H H18 -0.0522 0.4514 0.3686 0.0307(18) Uiso calc R 1
C C19 -0.3111(4) -0.1371(3) 0.0608(3) 0.0275(8) Uani d . 1
C C20 -0.3281(4) -0.2339(3) 0.0934(3) 0.0298(8) Uani d . 1
H H20 -0.2469 -0.2338 0.1572 0.0307(18) Uiso calc R 1
C C21 -0.4619(4) -0.3301(3) 0.0343(3) 0.0329(8) Uani d . 1
H H21 -0.4731 -0.3946 0.0587 0.0307(18) Uiso calc R 1
C C22 -0.5789(4) -0.3324(3) -0.0599(3) 0.0368(9) Uani d . 1
H H22 -0.6709 -0.3981 -0.1002 0.0307(18) Uiso calc R 1
C C23 -0.5618(4) -0.2388(3) -0.0956(3) 0.0397(9) Uani d . 1
H H23 -0.6416 -0.2406 -0.1610 0.0307(18) Uiso calc R 1
C C24 -0.4291(4) -0.1425(3) -0.0364(3) 0.0360(9) Uani d . 1
H H24 -0.4178 -0.0790 -0.0622 0.0307(18) Uiso calc R 1
C C25 0.0162(4) -0.0645(2) 0.2096(3) 0.0243(7) Uani d . 1
C C26 0.0205(4) -0.0640(3) 0.3206(3) 0.0293(8) Uani d . 1
H H26 -0.0579 -0.0305 0.3619 0.0307(18) Uiso calc R 1
C C27 0.1393(4) -0.1126(3) 0.3720(3) 0.0333(8) Uani d . 1
H H27 0.1436 -0.1102 0.4487 0.0307(18) Uiso calc R 1
C C28 0.2503(4) -0.1641(3) 0.3110(3) 0.0335(8) Uani d . 1
H H28 0.3314 -0.1970 0.3459 0.0307(18) Uiso calc R 1
C C29 0.2443(4) -0.1679(3) 0.1997(3) 0.0336(8) Uani d . 1
H H29 0.3192 -0.2053 0.1574 0.0307(18) Uiso calc R 1
C C30 0.1294(4) -0.1173(2) 0.1487(3) 0.0279(8) Uani d . 1
H H30 0.1278 -0.1185 0.0727 0.0307(18) Uiso calc R 1

loop_
_atom_site_aniso_label
_atom_site_aniso_U_11
_atom_site_aniso_U_22
_atom_site_aniso_U_33
_atom_site_aniso_U_12
_atom_site_aniso_U_13
_atom_site_aniso_U_23
P1 0.0213(5) 0.0221(5) 0.0248(5) 0.0055(4) 0.0049(3) 0.0055(4)
P2 0.0283(5) 0.0226(5) 0.0248(5) 0.0069(4) 0.0035(4) 0.0037(4)
C1 0.0197(16) 0.0199(16) 0.0211(16) 0.0069(13) 0.0014(13) 0.0087(13)
C2 0.0220(17) 0.0194(16) 0.0237(17) 0.0063(13) 0.0015(13) 0.0075(14)
C3 0.0245(18) 0.0219(17) 0.0270(18) 0.0003(14) 0.0032(14) 0.0063(14)
C4 0.0202(18) 0.0276(18) 0.0327(19) 0.0057(14) 0.0058(14) 0.0107(15)
C5 0.0251(18) 0.0261(17) 0.0240(17) 0.0106(15) 0.0087(14) 0.0089(14)
C6 0.0247(18) 0.0173(16) 0.0225(17) 0.0028(14) 0.0015(14) 0.0047(14)
C7 0.0160(16) 0.0264(18) 0.0231(17) 0.0048(14) 0.0042(13) 0.0074(14)
C8 0.0203(17) 0.0298(18) 0.0315(19) 0.0056(14) 0.0072(14) 0.0110(15)
C9 0.0268(19) 0.050(2) 0.032(2) 0.0166(17) 0.0093(15) 0.0245(17)
C10 0.0252(19) 0.047(2) 0.0199(18) 0.0047(17) 0.0014(14) 0.0070(17)
C11 0.0239(19) 0.032(2) 0.0276(19) -0.0008(15) 0.0026(15) 0.0021(16)
C12 0.0230(18) 0.0273(18) 0.0282(18) 0.0054(14) 0.0077(14) 0.0080(15)
C13 0.0173(16) 0.0212(16) 0.0212(17) 0.0011(13) -0.0001(13) 0.0048(13)
C14 0.0279(18) 0.0319(19) 0.0261(18) 0.0083(15) 0.0062(15) 0.0053(15)
C15 0.037(2) 0.044(2) 0.0278(19) 0.0083(17) 0.0069(16) 0.0192(17)
C16 0.0304(19) 0.0277(19) 0.032(2) -0.0026(16) -0.0041(15) 0.0153(16)
C17 0.0300(19) 0.0215(18) 0.032(2) 0.0049(15) 0.0004(15) 0.0056(15)
C18 0.0275(18) 0.0274(19) 0.0262(18) 0.0056(15) 0.0092(14) 0.0076(15)
C19 0.0298(19) 0.0251(18) 0.0219(18) 0.0091(15) 0.0051(14) 0.0009(14)
C20 0.0321(19) 0.0300(19) 0.0204(17) 0.0060(15) 0.0031(14) 0.0030(15)
C21 0.038(2) 0.0206(18) 0.034(2) 0.0030(15) 0.0075(16) 0.0050(15)
C22 0.030(2) 0.028(2) 0.034(2) 0.0006(16) -0.0013(16) -0.0048(16)
C23 0.037(2) 0.032(2) 0.033(2) 0.0104(17) -0.0103(16) -0.0010(17)
C24 0.047(2) 0.0252(19) 0.031(2) 0.0127(17) 0.0010(17) 0.0057(15)
C25 0.0230(17) 0.0182(16) 0.0258(18) 0.0019(14) 0.0022(14) 0.0039(14)
C26 0.0277(18) 0.0294(19) 0.0301(19) 0.0110(15) 0.0069(15) 0.0084(15)
C27 0.038(2) 0.0288(19) 0.034(2) 0.0105(16) 0.0043(16) 0.0139(16)
C28 0.0254(19) 0.0253(19) 0.050(2) 0.0079(15) 0.0029(16) 0.0160(17)
C29 0.0212(18) 0.0228(18) 0.053(2) 0.0051(15) 0.0125(16) 0.0078(17)
C30 0.0251(18) 0.0233(18) 0.0322(19) 0.0008(15) 0.0107(15) 0.0064(15)

loop_
_atom_type_symbol
_atom_type_description
_atom_type_scat_dispersion_real
_atom_type_scat_dispersion_imag
_atom_type_scat_source
C C 0.0033 0.0016 'International Tables Vol C Tables 4.2.6.8 and 6.1.1.4'
H H 0.0000 0.0000 'International Tables Vol C Tables 4.2.6.8 and 6.1.1.4'
P P 0.1023 0.0942 'International Tables Vol C Tables 4.2.6.8 and 6.1.1.4'

loop_
_geom_angle_atom_site_label_1
_geom_angle_atom_site_label_2
_geom_angle_atom_site_label_3
_geom_angle
_geom_angle_publ_flag
C13 P1 C7 104.17(13) y
C13 P1 C1 102.65(13) y
C7 P1 C1 100.67(13) y
C25 P2 C19 99.70(14) y
C25 P2 C2 101.79(13) y
C19 P2 C2 101.67(13) y
C6 C1 C2 118.9(3) ?
C6 C1 P1 123.2(2) ?
C2 C1 P1 117.8(2) y
C3 C2 C1 118.6(3) ?
C3 C2 P2 122.9(2) ?
C1 C2 P2 118.4(2) y
C2 C3 C4 121.6(3) ?
C2 C3 H3 119.2 ?
C4 C3 H3 119.2 ?
C3 C4 C5 119.8(3) ?
C3 C4 H4 120.1 ?
C5 C4 H4 120.1 ?
C6 C5 C4 118.8(3) ?
C6 C5 H5 120.6 ?
C4 C5 H5 120.6 ?
C5 C6 C1 122.1(3) ?
C5 C6 H6 118.9 ?
C1 C6 H6 118.9 ?
C12 C7 C8 118.2(3) ?
C12 C7 P1 124.7(2) ?
C8 C7 P1 116.8(2) ?
C9 C8 C7 120.9(3) ?
C9 C8 H8 119.6 ?
C7 C8 H8 119.6 ?
C10 C9 C8 120.2(3) ?
C10 C9 H9 119.9 ?
C8 C9 H9 119.9 ?
C11 C10 C9 119.6(3) ?
C11 C10 H10 120.2 ?
C9 C10 H10 120.2 ?
C10 C11 C12 120.5(3) ?
C10 C11 H11 119.7 ?
C12 C11 H11 119.7 ?
C11 C12 C7 120.6(3) ?
C11 C12 H12 119.7 ?
C7 C12 H12 119.7 ?
C18 C13 C14 117.8(3) ?
C18 C13 P1 126.0(2) ?
C14 C13 P1 116.3(2) ?
C15 C14 C13 120.8(3) ?
C15 C14 H14 119.6 ?
C13 C14 H14 119.6 ?
C16 C15 C14 120.4(3) ?
C16 C15 H15 119.8 ?
C14 C15 H15 119.8 ?
C15 C16 C17 120.0(3) ?
C15 C16 H16 120.0 ?
C17 C16 H16 120.0 ?
C16 C17 C18 119.5(3) ?
C16 C17 H17 120.2 ?
C18 C17 H17 120.2 ?
C17 C18 C13 121.5(3) ?
C17 C18 H18 119.3 ?
C13 C18 H18 119.3 ?
C20 C19 C24 117.8(3) ?
C20 C19 P2 124.4(2) ?
C24 C19 P2 117.7(3) ?
C21 C20 C19 121.0(3) ?
C21 C20 H20 119.5 ?
C19 C20 H20 119.5 ?
C22 C21 C20 120.1(3) ?
C22 C21 H21 120.0 ?
C20 C21 H21 120.0 ?
C21 C22 C23 119.8(3) ?
C21 C22 H22 120.1 ?
C23 C22 H22 120.1 ?
C22 C23 C24 120.2(3) ?
C22 C23 H23 119.9 ?
C24 C23 H23 119.9 ?
C23 C24 C19 121.0(3) ?
C23 C24 H24 119.5 ?
C19 C24 H24 119.5 ?
C26 C25 C30 119.0(3) ?
C26 C25 P2 124.2(2) ?
C30 C25 P2 116.7(2) ?
C25 C26 C27 120.5(3) ?
C25 C26 H26 119.8 ?
C27 C26 H26 119.8 ?
C28 C27 C26 119.8(3) ?
C28 C27 H27 120.1 ?
C26 C27 H27 120.1 ?
C29 C28 C27 120.3(3) ?
C29 C28 H28 119.9 ?
C27 C28 H28 119.9 ?
C28 C29 C30 120.4(3) ?
C28 C29 H29 119.8 ?
C30 C29 H29 119.8 ?
C29 C30 C25 120.0(3) ?
C29 C30 H30 120.0 ?
C25 C30 H30 120.0 ?

loop_
_geom_bond_atom_site_label_1
_geom_bond_atom_site_label_2
_geom_bond_distance
_geom_bond_publ_flag
P1 C1 1.851(3) y
P1 C7 1.839(3) y
P1 C13 1.836(3) y
P2 C2 1.849(3) y
P2 C19 1.846(3) y
P2 C25 1.838(3) y
C1 C6 1.388(4) ?
C1 C2 1.420(4) y
C2 C3 1.388(4) ?
C3 C4 1.393(4) ?
C3 H3 0.9500 ?
C4 C5 1.394(4) ?
C4 H4 0.9500 ?
C5 C6 1.387(4) ?
C5 H5 0.9500 ?
C6 H6 0.9500 ?
C7 C12 1.390(4) ?
C7 C8 1.399(4) ?
C8 C9 1.382(4) ?
C8 H8 0.9500 ?
C9 C10 1.382(4) ?
C9 H9 0.9500 ?
C10 C11 1.375(4) ?
C10 H10 0.9500 ?
C11 C12 1.389(4) ?
C11 H11 0.9500 ?
C12 H12 0.9500 ?
C13 C18 1.394(4) ?
C13 C14 1.398(4) ?
C14 C15 1.387(4) ?
C14 H14 0.9500 ?
C15 C16 1.378(4) ?
C15 H15 0.9500 ?
C16 C17 1.385(4) ?
C16 H16 0.9500 ?
C17 C18 1.393(4) ?
C17 H17 0.9500 ?
C18 H18 0.9500 ?
C19 C20 1.394(4) ?
C19 C24 1.398(4) ?
C20 C21 1.387(4) ?
C20 H20 0.9500 ?
C21 C22 1.380(4) ?
C21 H21 0.9500 ?
C22 C23 1.380(4) ?
C22 H22 0.9500 ?
C23 C24 1.382(4) ?
C23 H23 0.9500 ?
C24 H24 0.9500 ?
C25 C26 1.390(4) ?
C25 C30 1.399(4) ?
C26 C27 1.396(4) ?
C26 H26 0.9500 ?
C27 C28 1.380(4) ?
C27 H27 0.9500 ?
C28 C29 1.377(4) ?
C28 H28 0.9500 ?
C29 C30 1.389(4) ?
C29 H29 0.9500 ?
C30 H30 0.9500 ?

loop_
_geom_torsion_atom_site_label_1
_geom_torsion_atom_site_label_2
_geom_torsion_atom_site_label_3
_geom_torsion_atom_site_label_4
_geom_torsion
C13 P1 C1 C6 -69.3(3)
C7 P1 C1 C6 38.0(3)
C13 P1 C1 C2 109.4(2)
C7 P1 C1 C2 -143.3(2)
C6 C1 C2 C3 1.0(4)
P1 C1 C2 C3 -177.7(2)
C6 C1 C2 P2 177.3(2)
P1 C1 C2 P2 -1.4(3)
C25 P2 C2 C3 -108.3(3)
C19 P2 C2 C3 -5.7(3)
C25 P2 C2 C1 75.6(2)
C19 P2 C2 C1 178.2(2)
C1 C2 C3 C4 1.9(4)
P2 C2 C3 C4 -174.2(2)
C2 C3 C4 C5 -2.2(5)
C3 C4 C5 C6 -0.5(4)
C4 C5 C6 C1 3.6(4)
C2 C1 C6 C5 -3.8(4)
P1 C1 C6 C5 174.8(2)
C13 P1 C7 C12 -11.1(3)
C1 P1 C7 C12 -117.2(3)
C13 P1 C7 C8 176.5(2)
C1 P1 C7 C8 70.4(2)
C12 C7 C8 C9 -0.3(4)
P1 C7 C8 C9 172.6(2)
C7 C8 C9 C10 -0.3(4)
C8 C9 C10 C11 1.1(5)
C9 C10 C11 C12 -1.3(5)
C10 C11 C12 C7 0.6(5)
C8 C7 C12 C11 0.2(4)
P1 C7 C12 C11 -172.2(2)
C7 P1 C13 C18 -59.5(3)
C1 P1 C13 C18 45.1(3)
C7 P1 C13 C14 120.7(2)
C1 P1 C13 C14 -134.7(2)
C18 C13 C14 C15 0.2(4)
P1 C13 C14 C15 -180.0(2)
C13 C14 C15 C16 1.2(4)
C14 C15 C16 C17 -1.4(4)
C15 C16 C17 C18 0.2(4)
C16 C17 C18 C13 1.3(4)
C14 C13 C18 C17 -1.4(4)
P1 C13 C18 C17 178.8(2)
C25 P2 C19 C20 17.6(3)
C2 P2 C19 C20 -86.7(3)
C25 P2 C19 C24 -159.1(2)
C2 P2 C19 C24 96.6(3)
C24 C19 C20 C21 -2.7(5)
P2 C19 C20 C21 -179.3(2)
C19 C20 C21 C22 1.4(5)
C20 C21 C22 C23 0.4(5)
C21 C22 C23 C24 -0.7(5)
C22 C23 C24 C19 -0.7(5)
C20 C19 C24 C23 2.3(5)
P2 C19 C24 C23 179.2(2)
C19 P2 C25 C26 -88.4(3)
C2 P2 C25 C26 15.8(3)
C19 P2 C25 C30 88.7(2)
C2 P2 C25 C30 -167.1(2)
C30 C25 C26 C27 1.8(4)
P2 C25 C26 C27 178.8(2)
C25 C26 C27 C28 -1.7(5)
C26 C27 C28 C29 -0.1(5)
C27 C28 C29 C30 1.7(5)
C28 C29 C30 C25 -1.5(5)
C26 C25 C30 C29 -0.2(4)
P2 C25 C30 C29 -177.5(2)

loop_
_cod_related_entry_id
_cod_related_entry_database
_cod_related_entry_code
1 ChemSpider 436234
